data_7202329
loop_
_publ_author_name
'Du, Miao'
'Zhang, Zhi-Hui'
'Wang, Xiu-Guang'
'Tang, Liang-Fu'
'Zhao, Xiao-Jun'

_publ_section_title
;
 Structural modulation of polythreading and interpenetrating
 coordination networks with an elongated dipyridyl building block and
 various anionic co-ligands
;
_journal_issue 12
_journal_name_full CrystEngComm
_journal_page_first 1855
_journal_paper_doi 10.1039/b810121c
_journal_volume 10
_journal_year 2008
_chemical_formula_sum 'C42 H44 Cd Cl2 N12'
_chemical_formula_weight 900.20
_chemical_name_systematic
;
?
;
_space_group_IT_number 13
_symmetry_cell_setting monoclinic
_symmetry_space_group_name_Hall '-P 2yc'
_symmetry_space_group_name_H-M 'P 1 2/c 1'
_atom_sites_solution_hydrogens geom
_atom_sites_solution_primary direct
_atom_sites_solution_secondary difmap
_audit_creation_method SHELXL-97
_cell_angle_alpha 90.00
_cell_angle_beta 106.632(3)
_cell_angle_gamma 90.00
_cell_formula_units_Z 2
_cell_length_a 12.6199(10)
_cell_length_b 7.8969(6)
_cell_length_c 25.1700(17)
_cell_measurement_reflns_used 4926
_cell_measurement_temperature 293(2)
_cell_measurement_theta_max 25.66
_cell_measurement_theta_min 2.58
_cell_volume 2403.5(3)
_computing_cell_refinement 'Bruker APEX II'
_computing_data_collection 'Bruker APEX II'
_computing_data_reduction 'Bruker SAINT'
_computing_molecular_graphics 'Bruker SHELXTL'
_computing_publication_material 'Bruker SHELXTL'
_computing_structure_refinement 'SHELXL-97 (Sheldrick, 1997)'
_computing_structure_solution 'SHELXS-97 (Sheldrick, 1990)'
_diffrn_ambient_temperature 293(2)
_diffrn_measured_fraction_theta_full 0.999
_diffrn_measured_fraction_theta_max 0.999
_diffrn_measurement_device_type 'Apex II CCD area detector'
_diffrn_measurement_method 'phi and omega scans'
_diffrn_radiation_monochromator graphite
_diffrn_radiation_source 'fine-focus sealed tube'
_diffrn_radiation_type MoK\a
_diffrn_radiation_wavelength 0.71073
_diffrn_reflns_av_R_equivalents 0.0232
_diffrn_reflns_av_sigmaI/netI 0.0264
_diffrn_reflns_limit_h_max 10
_diffrn_reflns_limit_h_min -15
_diffrn_reflns_limit_k_max 9
_diffrn_reflns_limit_k_min -9
_diffrn_reflns_limit_l_max 29
_diffrn_reflns_limit_l_min -28
_diffrn_reflns_number 12720
_diffrn_reflns_theta_full 25.03
_diffrn_reflns_theta_max 25.03
_diffrn_reflns_theta_min 2.02
_exptl_absorpt_coefficient_mu 0.606
_exptl_absorpt_correction_T_max 0.9161
_exptl_absorpt_correction_T_min 0.8663
_exptl_absorpt_correction_type multi-scan
_exptl_absorpt_process_details SADABS
_exptl_crystal_colour COLORLESS
_exptl_crystal_density_diffrn 1.244
_exptl_crystal_density_meas ?
_exptl_crystal_density_method 'not measured'
_exptl_crystal_description BLOCK
_exptl_crystal_F_000 924
_exptl_crystal_size_max 0.24
_exptl_crystal_size_mid 0.22
_exptl_crystal_size_min 0.15
_refine_diff_density_max 1.055
_refine_diff_density_min -0.309
_refine_diff_density_rms 0.124
_refine_ls_extinction_method none
_refine_ls_goodness_of_fit_ref 1.304
_refine_ls_hydrogen_treatment constr
_refine_ls_matrix_type full
_refine_ls_number_parameters 263
_refine_ls_number_reflns 4245
_refine_ls_number_restraints 0
_refine_ls_restrained_S_all 1.304
_refine_ls_R_factor_all 0.0582
_refine_ls_R_factor_gt 0.0483
_refine_ls_shift/su_max 0.001
_refine_ls_shift/su_mean 0.000
_refine_ls_structure_factor_coef Fsqd
_refine_ls_weighting_details 'calc w=1/[\s^2^(Fo^2^)+(0.1223P)^2^+0.5042P] where P=(Fo^2^+2Fc^2^)/3'
_refine_ls_weighting_scheme calc
_refine_ls_wR_factor_gt 0.1896
_refine_ls_wR_factor_ref 0.2007
_reflns_number_gt 3477
_reflns_number_total 4245
_reflns_threshold_expression >2sigma(I)
_cod_data_source_file b810121c.txt
_cod_data_source_block 4
_cod_depositor_comments
;
The following automatic conversions were performed:
'_symmetry_cell_setting' value 'Monoclinic' changed to 'monoclinic'
according to '/home/saulius/struct/CIF-dictionaries/cif_core.dic'
dictionary named 'cif_core.dic' version 2.4.1 from
2010-06-29.

'_exptl_absorpt_correction_type' value 'MULTI-SCAN' changed
to 'multi-scan' according to
'/home/saulius/struct/CIF-dictionaries/cif_core.dic' dictionary named
'cif_core.dic' version 2.4.1 from 2010-06-29.

Automatic conversion script
Id: cif_fix_enum 1527 2010-12-29 10:47:43Z saulius 

The following automatic conversions were performed:

'_exptl_crystal_density_meas' value 'NONE' was changed to '?' - the
value is perceived as not measured.

Automatic conversion script
Id: cif_fix_values 3008 2015-01-20 13:52:24Z robertas 
;
_cod_original_cell_volume 2403.4(3)
_cod_original_sg_symbol_H-M P2/c
_cod_database_code 7202329

loop_
_symmetry_equiv_pos_as_xyz
'x, y, z'
'-x, y, -z+1/2'
'-x, -y, -z'
'x, -y, z-1/2'

loop_
_atom_site_label
_atom_site_type_symbol
_atom_site_fract_x
_atom_site_fract_y
_atom_site_fract_z
_atom_site_U_iso_or_equiv
_atom_site_adp_type
_atom_site_occupancy
_atom_site_symmetry_multiplicity
_atom_site_calc_flag
_atom_site_refinement_flags
_atom_site_disorder_assembly
_atom_site_disorder_group
Cd1 Cd 1.0000 0.0000 1.0000 0.0358(2) Uani 1 2 d S . .
Cl1 Cl 1.09248(10) 0.22202(17) 0.95030(6) 0.0557(4) Uani 1 1 d . . .
N1 N 0.8341(3) 0.1649(5) 0.97512(15) 0.0411(9) Uani 1 1 d . . .
N2 N 0.3617(4) 0.5318(5) 0.9071(2) 0.0456(10) Uani 1 1 d . . .
N3 N 0.4188(4) 0.6776(6) 0.90608(19) 0.0531(11) Uani 1 1 d . . .
N4 N 0.1953(4) 0.5338(5) 0.83142(18) 0.0446(10) Uani 1 1 d . . .
N5 N 0.1831(4) 0.3795(6) 0.80595(18) 0.0557(12) Uani 1 1 d . . .
C1 C 0.6369(4) 0.3543(6) 0.94487(19) 0.0420(11) Uani 1 1 d . . .
C2 C 0.6518(4) 0.2171(6) 0.9820(2) 0.0480(11) Uani 1 1 d . . .
H2 H 0.5958 0.1868 0.9974 0.058 Uiso 1 1 calc R . .
C3 C 0.7493(4) 0.1284(6) 0.99535(19) 0.0453(11) Uani 1 1 d . . .
H3 H 0.7571 0.0379 1.0198 0.054 Uiso 1 1 calc R . .
C4 C 0.8209(4) 0.2961(7) 0.9408(2) 0.0504(12) Uani 1 1 d . . .
H4 H 0.8794 0.3255 0.9271 0.060 Uiso 1 1 calc R . .
C5 C 0.7251(4) 0.3915(7) 0.9244(2) 0.0535(13) Uani 1 1 d . . .
H5 H 0.7199 0.4806 0.8996 0.064 Uiso 1 1 calc R . .
C6 C 0.5340(4) 0.4521(7) 0.9289(2) 0.0445(11) Uani 1 1 d . . .
C7 C 0.4280(4) 0.3951(7) 0.9204(2) 0.0444(11) Uani 1 1 d . . .
C8 C 0.3816(5) 0.2199(7) 0.9209(3) 0.0674(16) Uani 1 1 d . . .
H8A H 0.3115 0.2120 0.8932 0.101 Uiso 1 1 calc R . .
H8B H 0.3721 0.1972 0.9567 0.101 Uiso 1 1 calc R . .
H8C H 0.4318 0.1385 0.9132 0.101 Uiso 1 1 calc R . .
C9 C 0.5241(4) 0.6288(7) 0.9195(2) 0.0503(12) Uani 1 1 d . . .
C10 C 0.6101(5) 0.7603(8) 0.9224(3) 0.0771(19) Uani 1 1 d . . .
H10A H 0.5788 0.8706 0.9235 0.116 Uiso 1 1 calc R . .
H10B H 0.6366 0.7518 0.8904 0.116 Uiso 1 1 calc R . .
H10C H 0.6705 0.7435 0.9553 0.116 Uiso 1 1 calc R . .
C11 C 0.2414(4) 0.5397(7) 0.8908(2) 0.0477(12) Uani 1 1 d . . .
H11A H 0.2129 0.4454 0.9073 0.057 Uiso 1 1 calc R . .
H11B H 0.2184 0.6436 0.9048 0.057 Uiso 1 1 calc R . .
C12 C 0.1721(4) 0.6636(6) 0.7941(2) 0.0456(11) Uani 1 1 d . . .
C13 C 0.1751(6) 0.8423(7) 0.8132(2) 0.0710(18) Uani 1 1 d . . .
H13A H 0.2503 0.8813 0.8247 0.107 Uiso 1 1 calc R . .
H13B H 0.1443 0.8489 0.8439 0.107 Uiso 1 1 calc R . .
H13C H 0.1327 0.9119 0.7834 0.107 Uiso 1 1 calc R . .
C14 C 0.1424(4) 0.5897(7) 0.7417(2) 0.0455(11) Uani 1 1 d . . .
C15 C 0.1500(5) 0.4122(7) 0.7521(2) 0.0515(13) Uani 1 1 d . . .
C16 C 0.1274(7) 0.2668(7) 0.7123(3) 0.084(2) Uani 1 1 d . . .
H16A H 0.0505 0.2665 0.6917 0.127 Uiso 1 1 calc R . .
H16B H 0.1454 0.1625 0.7324 0.127 Uiso 1 1 calc R . .
H16C H 0.1717 0.2782 0.6872 0.127 Uiso 1 1 calc R . .
C17 C 0.1142(4) 0.6735(6) 0.68801(19) 0.0429(11) Uani 1 1 d . . .
C18 C 0.0467(4) 0.6004(6) 0.6401(2) 0.0486(12) Uani 1 1 d . . .
H18 H 0.0166 0.4937 0.6417 0.058 Uiso 1 1 calc R . .
C21 C 0.1603(5) 0.8255(7) 0.6804(2) 0.0619(15) Uani 1 1 d . . .
H21 H 0.2115 0.8761 0.7103 0.074 Uiso 1 1 calc R . .
C19 C 0.0237(5) 0.6842(7) 0.5899(2) 0.0537(13) Uani 1 1 d . . .
H19 H -0.0202 0.6299 0.5585 0.064 Uiso 1 1 calc R . .
N6 N 0.0612(4) 0.8389(5) 0.58412(16) 0.0502(10) Uani 1 1 d . . .
C20 C 0.1324(5) 0.9062(8) 0.6289(2) 0.0669(16) Uani 1 1 d . . .
H20 H 0.1644 1.0104 0.6258 0.080 Uiso 1 1 calc R . .

loop_
_atom_site_aniso_label
_atom_site_aniso_U_11
_atom_site_aniso_U_22
_atom_site_aniso_U_33
_atom_site_aniso_U_23
_atom_site_aniso_U_13
_atom_site_aniso_U_12
Cd1 0.0341(3) 0.0386(3) 0.0331(3) 0.00021(16) 0.0069(2) 0.00138(17)
Cl1 0.0403(7) 0.0582(8) 0.0728(9) 0.0307(6) 0.0230(6) 0.0073(6)
N1 0.035(2) 0.046(2) 0.039(2) 0.0013(17) 0.0054(16) 0.0014(17)
N2 0.037(2) 0.053(2) 0.048(3) 0.0066(18) 0.013(2) 0.0048(18)
N3 0.045(2) 0.052(3) 0.061(3) 0.000(2) 0.014(2) 0.006(2)
N4 0.045(2) 0.050(2) 0.038(2) 0.0090(18) 0.0114(19) 0.0077(19)
N5 0.071(3) 0.046(2) 0.046(2) 0.009(2) 0.011(2) 0.004(2)
C1 0.036(2) 0.046(3) 0.042(2) -0.003(2) 0.0062(19) 0.003(2)
C2 0.041(3) 0.057(3) 0.045(3) 0.004(2) 0.012(2) 0.002(2)
C3 0.043(3) 0.049(3) 0.042(3) 0.006(2) 0.010(2) 0.004(2)
C4 0.040(3) 0.058(3) 0.055(3) 0.013(2) 0.018(2) 0.011(2)
C5 0.049(3) 0.056(3) 0.058(3) 0.014(2) 0.019(2) 0.007(2)
C6 0.038(3) 0.049(3) 0.047(3) 0.001(2) 0.012(2) 0.006(2)
C7 0.040(3) 0.051(3) 0.042(3) 0.006(2) 0.010(2) 0.007(2)
C8 0.050(3) 0.061(4) 0.088(4) 0.020(3) 0.015(3) 0.004(3)
C9 0.042(3) 0.052(3) 0.055(3) -0.002(2) 0.010(2) 0.004(2)
C10 0.055(4) 0.061(4) 0.107(5) -0.005(4) 0.010(3) -0.008(3)
C11 0.037(3) 0.062(3) 0.045(3) 0.010(2) 0.013(2) 0.010(2)
C12 0.045(3) 0.043(3) 0.045(3) 0.007(2) 0.007(2) 0.003(2)
C13 0.109(5) 0.046(3) 0.051(3) 0.000(2) 0.012(3) 0.007(3)
C14 0.048(3) 0.046(3) 0.040(3) 0.005(2) 0.009(2) 0.000(2)
C15 0.063(3) 0.045(3) 0.045(3) 0.006(2) 0.012(2) 0.005(3)
C16 0.140(7) 0.044(3) 0.062(4) 0.003(3) 0.018(4) 0.001(4)
C17 0.044(3) 0.039(2) 0.042(3) 0.006(2) 0.007(2) -0.001(2)
C18 0.054(3) 0.044(3) 0.045(3) 0.004(2) 0.011(2) -0.001(2)
C21 0.079(4) 0.054(3) 0.043(3) 0.001(2) 0.002(3) -0.012(3)
C19 0.061(3) 0.050(3) 0.046(3) -0.001(2) 0.007(2) -0.001(2)
N6 0.056(3) 0.048(2) 0.040(2) 0.0028(18) 0.0034(19) -0.003(2)
C20 0.087(4) 0.054(3) 0.050(3) 0.001(3) 0.005(3) -0.014(3)

loop_
_atom_type_symbol
_atom_type_description
_atom_type_scat_dispersion_real
_atom_type_scat_dispersion_imag
_atom_type_scat_source
C C 0.0033 0.0016 'International Tables Vol C Tables 4.2.6.8 and 6.1.1.4'
H H 0.0000 0.0000 'International Tables Vol C Tables 4.2.6.8 and 6.1.1.4'
Cd Cd -0.8075 1.2024 'International Tables Vol C Tables 4.2.6.8 and 6.1.1.4'
Cl Cl 0.1484 0.1585 'International Tables Vol C Tables 4.2.6.8 and 6.1.1.4'
N N 0.0061 0.0033 'International Tables Vol C Tables 4.2.6.8 and 6.1.1.4'

loop_
_geom_angle_atom_site_label_1
_geom_angle_atom_site_label_2
_geom_angle_atom_site_label_3
_geom_angle
_geom_angle_site_symmetry_1
_geom_angle_site_symmetry_3
_geom_angle_publ_flag
N1 Cd1 N1 180.000(2) 3_757 . ?
N1 Cd1 N6 91.19(14) 3_757 4_666 ?
N1 Cd1 N6 88.81(14) . 4_666 ?
N1 Cd1 N6 88.81(14) 3_757 2_646 ?
N1 Cd1 N6 91.19(14) . 2_646 ?
N6 Cd1 N6 180.000(1) 4_666 2_646 ?
N1 Cd1 Cl1 90.75(10) 3_757 . ?
N1 Cd1 Cl1 89.25(10) . . ?
N6 Cd1 Cl1 89.52(11) 4_666 . ?
N6 Cd1 Cl1 90.48(11) 2_646 . ?
N1 Cd1 Cl1 89.25(10) 3_757 3_757 ?
N1 Cd1 Cl1 90.75(10) . 3_757 ?
N6 Cd1 Cl1 90.48(11) 4_666 3_757 ?
N6 Cd1 Cl1 89.52(11) 2_646 3_757 ?
Cl1 Cd1 Cl1 180.0 . 3_757 ?
C4 N1 C3 116.7(4) . . ?
C4 N1 Cd1 122.2(3) . . ?
C3 N1 Cd1 121.2(3) . . ?
C7 N2 N3 112.8(4) . . ?
C7 N2 C11 128.9(5) . . ?
N3 N2 C11 118.2(4) . . ?
C9 N3 N2 104.2(4) . . ?
N5 N4 C12 111.9(4) . . ?
N5 N4 C11 118.3(4) . . ?
C12 N4 C11 129.3(5) . . ?
C15 N5 N4 105.5(4) . . ?
C5 C1 C2 116.2(4) . . ?
C5 C1 C6 122.0(5) . . ?
C2 C1 C6 121.8(4) . . ?
C3 C2 C1 119.7(5) . . ?
C3 C2 H2 120.2 . . ?
C1 C2 H2 120.2 . . ?
N1 C3 C2 123.7(5) . . ?
N1 C3 H3 118.2 . . ?
C2 C3 H3 118.2 . . ?
N1 C4 C5 123.7(5) . . ?
N1 C4 H4 118.1 . . ?
C5 C4 H4 118.1 . . ?
C4 C5 C1 120.0(5) . . ?
C4 C5 H5 120.0 . . ?
C1 C5 H5 120.0 . . ?
C7 C6 C9 105.2(4) . . ?
C7 C6 C1 128.3(5) . . ?
C9 C6 C1 126.5(5) . . ?
N2 C7 C6 106.6(5) . . ?
N2 C7 C8 121.6(5) . . ?
C6 C7 C8 131.8(5) . . ?
C7 C8 H8A 109.5 . . ?
C7 C8 H8B 109.5 . . ?
H8A C8 H8B 109.5 . . ?
C7 C8 H8C 109.5 . . ?
H8A C8 H8C 109.5 . . ?
H8B C8 H8C 109.5 . . ?
N3 C9 C6 111.3(5) . . ?
N3 C9 C10 118.1(5) . . ?
C6 C9 C10 130.6(5) . . ?
C9 C10 H10A 109.5 . . ?
C9 C10 H10B 109.5 . . ?
H10A C10 H10B 109.5 . . ?
C9 C10 H10C 109.5 . . ?
H10A C10 H10C 109.5 . . ?
H10B C10 H10C 109.5 . . ?
N4 C11 N2 111.7(4) . . ?
N4 C11 H11A 109.3 . . ?
N2 C11 H11A 109.3 . . ?
N4 C11 H11B 109.3 . . ?
N2 C11 H11B 109.3 . . ?
H11A C11 H11B 107.9 . . ?
N4 C12 C14 106.5(4) . . ?
N4 C12 C13 120.6(5) . . ?
C14 C12 C13 132.8(5) . . ?
C12 C13 H13A 109.5 . . ?
C12 C13 H13B 109.5 . . ?
H13A C13 H13B 109.5 . . ?
C12 C13 H13C 109.5 . . ?
H13A C13 H13C 109.5 . . ?
H13B C13 H13C 109.5 . . ?
C12 C14 C15 104.6(4) . . ?
C12 C14 C17 128.1(5) . . ?
C15 C14 C17 127.2(4) . . ?
N5 C15 C14 111.4(5) . . ?
N5 C15 C16 118.7(5) . . ?
C14 C15 C16 129.9(4) . . ?
C15 C16 H16A 109.5 . . ?
C15 C16 H16B 109.5 . . ?
H16A C16 H16B 109.5 . . ?
C15 C16 H16C 109.5 . . ?
H16A C16 H16C 109.5 . . ?
H16B C16 H16C 109.5 . . ?
C21 C17 C18 114.9(4) . . ?
C21 C17 C14 121.9(5) . . ?
C18 C17 C14 123.0(5) . . ?
C19 C18 C17 120.8(5) . . ?
C19 C18 H18 119.6 . . ?
C17 C18 H18 119.6 . . ?
C17 C21 C20 121.7(5) . . ?
C17 C21 H21 119.2 . . ?
C20 C21 H21 119.2 . . ?
N6 C19 C18 123.4(5) . . ?
N6 C19 H19 118.3 . . ?
C18 C19 H19 118.3 . . ?
C19 N6 C20 116.6(5) . . ?
C19 N6 Cd1 123.1(3) . 2_666 ?
C20 N6 Cd1 120.2(4) . 2_666 ?
N6 C20 C21 122.2(5) . . ?
N6 C20 H20 118.9 . . ?
C21 C20 H20 118.9 . . ?

loop_
_geom_bond_atom_site_label_1
_geom_bond_atom_site_label_2
_geom_bond_distance
_geom_bond_site_symmetry_2
_geom_bond_publ_flag
Cd1 N1 2.392(4) 3_757 ?
Cd1 N1 2.392(4) . ?
Cd1 N6 2.400(4) 4_666 ?
Cd1 N6 2.400(4) 2_646 ?
Cd1 Cl1 2.6148(12) . ?
Cd1 Cl1 2.6148(12) 3_757 ?
N1 C4 1.328(6) . ?
N1 C3 1.341(6) . ?
N2 C7 1.349(6) . ?
N2 N3 1.363(6) . ?
N2 C11 1.456(7) . ?
N3 C9 1.331(7) . ?
N4 N5 1.364(6) . ?
N4 C12 1.365(6) . ?
N4 C11 1.441(7) . ?
N5 C15 1.323(7) . ?
C1 C5 1.385(7) . ?
C1 C2 1.408(7) . ?
C1 C6 1.464(7) . ?
C2 C3 1.372(7) . ?
C2 H2 0.9300 . ?
C3 H3 0.9300 . ?
C4 C5 1.384(7) . ?
C4 H4 0.9300 . ?
C5 H5 0.9300 . ?
C6 C7 1.370(7) . ?
C6 C9 1.415(7) . ?
C7 C8 1.503(8) . ?
C8 H8A 0.9600 . ?
C8 H8B 0.9600 . ?
C8 H8C 0.9600 . ?
C9 C10 1.489(8) . ?
C10 H10A 0.9600 . ?
C10 H10B 0.9600 . ?
C10 H10C 0.9600 . ?
C11 H11A 0.9700 . ?
C11 H11B 0.9700 . ?
C12 C14 1.392(7) . ?
C12 C13 1.488(8) . ?
C13 H13A 0.9600 . ?
C13 H13B 0.9600 . ?
C13 H13C 0.9600 . ?
C14 C15 1.424(8) . ?
C14 C17 1.454(7) . ?
C15 C16 1.497(8) . ?
C16 H16A 0.9600 . ?
C16 H16B 0.9600 . ?
C16 H16C 0.9600 . ?
C17 C21 1.371(7) . ?
C17 C18 1.388(7) . ?
C18 C19 1.382(7) . ?
C18 H18 0.9300 . ?
C21 C20 1.395(7) . ?
C21 H21 0.9300 . ?
C19 N6 1.333(7) . ?
C19 H19 0.9300 . ?
N6 C20 1.335(7) . ?
N6 Cd1 2.400(4) 2_666 ?
C20 H20 0.9300 . ?
